data_2229038
loop_
_publ_author_name
'Pourayoubi, Mehrdad'
'Toghraee, Maryam'
'Divjakovic, Vladimir'

_publ_section_title
;
 <i>N</i>,<i>N</i>'-Bis(2-chlorobenzyl)-<i>N</i>''-(dichloroacetyl)phosphoric
 triamide
;
_journal_coeditor_code FI2102
_journal_issue 2
_journal_name_full 'Acta Crystallographica Section E'
_journal_page_first o333
_journal_paper_doi 10.1107/S1600536811000845
_journal_volume 67
_journal_year 2011
_chemical_formula_iupac 'C16 H16 Cl4 N3 O2 P'
_chemical_formula_moiety 'C16 H16 Cl4 N3 O2 P'
_chemical_formula_sum 'C16 H16 Cl4 N3 O2 P'
_chemical_formula_weight 455.09
_chemical_name_systematic
;
<i>N</i>,<i>N</i>'-Bis(2-chlorobenzyl)-<i>N</i>''-(dichloroacetyl)phosphoric
triamide
;
_space_group_IT_number 2
_symmetry_cell_setting triclinic
_symmetry_space_group_name_Hall '-P 1'
_symmetry_space_group_name_H-M 'P -1'
_atom_sites_solution_hydrogens geom
_atom_sites_solution_primary direct
_atom_sites_solution_secondary difmap
_audit_creation_method
;
CrysAlisPro, Oxford Diffraction Ltd.,
Version 1.171.34.36 (release 02-08-2010 CrysAlis171 .NET)
(compiled Aug  2 2010,13:00:58)
;
_cell_angle_alpha 90.403(5)
_cell_angle_beta 112.851(6)
_cell_angle_gamma 114.084(6)
_cell_formula_units_Z 2
_cell_length_a 9.9010(10)
_cell_length_b 10.1790(10)
_cell_length_c 12.013(2)
_cell_measurement_reflns_used 2802
_cell_measurement_temperature 295(2)
_cell_measurement_theta_max 29.0003
_cell_measurement_theta_min 3.4765
_cell_volume 998.7(2)
_computing_cell_refinement 'CrysAlis PRO (Oxford Diffraction, 2009)'
_computing_data_collection 'CrysAlis PRO (Oxford Diffraction, 2009)'
_computing_data_reduction 'CrysAlis PRO (Oxford Diffraction, 2009)'
_computing_molecular_graphics '<i>Mercury</i> (Macrae <i>et al.</i>, 2008)'
_computing_publication_material 'SHELXL97 (Sheldrick, 2008) and PLATON (Spek, 2009)'
_computing_structure_refinement 'SHELXL97 (Sheldrick, 2008)'
_computing_structure_solution 'SIR92 (Altomare <i>et al.</i>, 1993)'
_diffrn_ambient_temperature 295(2)
_diffrn_detector_area_resol_mean 16.3280
_diffrn_measured_fraction_theta_full 0.998
_diffrn_measured_fraction_theta_max 0.998
_diffrn_measurement_device_type 'Oxford Diffraction Xcalibur Sapphire3 Gemini'
_diffrn_measurement_method \w
_diffrn_radiation_monochromator graphite
_diffrn_radiation_source 'Enhance (Mo) X-ray Source'
_diffrn_radiation_type MoK\a
_diffrn_radiation_wavelength 0.71073
_diffrn_reflns_av_R_equivalents 0.0182
_diffrn_reflns_av_sigmaI/netI 0.0350
_diffrn_reflns_limit_h_max 9
_diffrn_reflns_limit_h_min -11
_diffrn_reflns_limit_k_max 12
_diffrn_reflns_limit_k_min -11
_diffrn_reflns_limit_l_max 13
_diffrn_reflns_limit_l_min -14
_diffrn_reflns_number 6193
_diffrn_reflns_theta_full 25.00
_diffrn_reflns_theta_max 25.00
_diffrn_reflns_theta_min 3.48
_exptl_absorpt_coefficient_mu 0.689
_exptl_absorpt_correction_T_max 1.00000
_exptl_absorpt_correction_T_min 0.97812
_exptl_absorpt_correction_type multi-scan
_exptl_absorpt_process_details '(CrysAlis PRO; Oxford Diffraction, 2009)'
_exptl_crystal_colour colourless
_exptl_crystal_density_diffrn 1.513
_exptl_crystal_density_method 'not measured'
_exptl_crystal_description prism
_exptl_crystal_F_000 464
_exptl_crystal_size_max 0.221
_exptl_crystal_size_mid 0.122
_exptl_crystal_size_min 0.105
_refine_diff_density_max 0.955
_refine_diff_density_min -0.653
_refine_ls_extinction_method none
_refine_ls_goodness_of_fit_ref 1.021
_refine_ls_hydrogen_treatment constr
_refine_ls_matrix_type full
_refine_ls_number_parameters 235
_refine_ls_number_reflns 3510
_refine_ls_number_restraints 0
_refine_ls_restrained_S_all 1.021
_refine_ls_R_factor_all 0.0769
_refine_ls_R_factor_gt 0.0608
_refine_ls_shift/su_max 0.000
_refine_ls_shift/su_mean 0.000
_refine_ls_structure_factor_coef Fsqd
_refine_ls_weighting_details 'calc w=1/[\s^2^(Fo^2^)+(0.0618P)^2^+1.5174P] where P=(Fo^2^+2Fc^2^)/3'
_refine_ls_weighting_scheme calc
_refine_ls_wR_factor_gt 0.1437
_refine_ls_wR_factor_ref 0.1559
_reflns_number_gt 2786
_reflns_number_total 3510
_reflns_threshold_expression I>2sigma(I)
_cod_data_source_file fi2102.cif
_cod_data_source_block I
_cod_database_code 2229038
_cod_database_fobs_code 2229038

loop_
_symmetry_equiv_pos_as_xyz
'x, y, z'
'-x, -y, -z'

loop_
_atom_site_type_symbol
_atom_site_label
_atom_site_fract_x
_atom_site_fract_y
_atom_site_fract_z
_atom_site_U_iso_or_equiv
_atom_site_adp_type
_atom_site_calc_flag
_atom_site_refinement_flags
_atom_site_occupancy
_atom_site_disorder_assembly
_atom_site_disorder_group
P P 0.84901(11) 0.52095(11) 0.59850(8) 0.0398(3) Uani d . 1 . .
Cl Cl1 0.4017(2) 0.3402(3) 0.12756(12) 0.1300(8) Uani d . 1 . .
Cl Cl2 0.5672(2) 0.16627(16) 0.23126(18) 0.1108(6) Uani d . 1 . .
Cl Cl3 0.65788(18) 0.91760(16) 0.50769(15) 0.0893(5) Uani d . 1 . .
Cl Cl4 0.77087(18) 0.44836(16) 1.03178(11) 0.0804(4) Uani d . 1 . .
O O1 1.0238(3) 0.5568(3) 0.6484(2) 0.0543(7) Uani d . 1 . .
O O2 0.5072(3) 0.4115(4) 0.3908(3) 0.0670(9) Uani d . 1 . .
N N1 0.7379(4) 0.4006(4) 0.6531(3) 0.0496(8) Uani d . 1 . .
H H1 0.6627 0.3184 0.6048 0.059 Uiso calc R 1 . .
N N2 0.7656(3) 0.4413(3) 0.4495(3) 0.0427(7) Uani d . 1 . .
H H2 0.8279 0.4239 0.4240 0.051 Uiso calc R 1 . .
N N3 0.8251(4) 0.6669(3) 0.6149(3) 0.0481(8) Uani d . 1 . .
H H3 0.7538 0.6631 0.6405 0.058 Uiso calc R 1 . .
C C1 0.5775(5) 0.3419(5) 0.2368(4) 0.0512(10) Uani d . 1 . .
H H1A 0.6696 0.4058 0.2197 0.061 Uiso calc R 1 . .
C C2 0.6105(4) 0.4020(4) 0.3661(3) 0.0423(8) Uani d . 1 . .
C C3 0.9204(5) 0.8049(5) 0.5877(4) 0.0611(11) Uani d . 1 . .
H H3A 1.0292 0.8142 0.6081 0.073 Uiso calc R 1 . .
H H3B 0.9319 0.8859 0.6395 0.073 Uiso calc R 1 . .
C C4 0.8437(5) 0.8158(4) 0.4545(4) 0.0524(10) Uani d . 1 . .
C C5 0.7214(5) 0.8603(4) 0.4084(4) 0.0560(10) Uani d . 1 . .
C C6 0.6453(6) 0.8610(5) 0.2847(5) 0.0741(14) Uani d . 1 . .
H H6 0.5635 0.8919 0.2570 0.089 Uiso calc R 1 . .
C C7 0.6907(8) 0.8161(6) 0.2034(5) 0.0846(16) Uani d . 1 . .
H H7 0.6393 0.8155 0.1199 0.102 Uiso calc R 1 . .
C C8 0.8110(8) 0.7727(6) 0.2449(5) 0.0837(16) Uani d . 1 . .
H H8 0.8424 0.7428 0.1897 0.100 Uiso calc R 1 . .
C C9 0.8878(6) 0.7724(5) 0.3692(5) 0.0678(12) Uani d . 1 . .
H H9 0.9705 0.7425 0.3960 0.081 Uiso calc R 1 . .
C C10 0.7581(5) 0.4233(5) 0.7789(4) 0.0513(10) Uani d . 1 . .
H H10A 0.6585 0.4211 0.7776 0.062 Uiso calc R 1 . .
H H10B 0.8462 0.5203 0.8215 0.062 Uiso calc R 1 . .
C C11 0.7950(4) 0.3128(4) 0.8509(3) 0.0458(9) Uani d . 1 . .
C C12 0.8030(5) 0.3159(5) 0.9693(4) 0.0571(11) Uani d . 1 . .
C C13 0.8391(6) 0.2189(6) 1.0401(5) 0.0745(14) Uani d . 1 . .
H H13 0.8461 0.2247 1.1196 0.089 Uiso calc R 1 . .
C C14 0.8644(7) 0.1145(7) 0.9923(6) 0.0904(17) Uani d . 1 . .
H H14 0.8875 0.0476 1.0391 0.108 Uiso calc R 1 . .
C C15 0.8562(7) 0.1062(6) 0.8740(6) 0.0893(17) Uani d . 1 . .
H H15 0.8733 0.0343 0.8414 0.107 Uiso calc R 1 . .
C C16 0.8225(6) 0.2060(5) 0.8060(5) 0.0657(12) Uani d . 1 . .
H H16 0.8182 0.2013 0.7273 0.079 Uiso calc R 1 . .

loop_
_atom_site_aniso_label
_atom_site_aniso_U_11
_atom_site_aniso_U_22
_atom_site_aniso_U_33
_atom_site_aniso_U_12
_atom_site_aniso_U_13
_atom_site_aniso_U_23
P 0.0347(5) 0.0643(6) 0.0311(5) 0.0268(5) 0.0192(4) 0.0135(4)
Cl1 0.1450(15) 0.226(2) 0.0426(7) 0.1471(16) -0.0041(8) -0.0079(9)
Cl2 0.1193(13) 0.0728(9) 0.1247(14) 0.0485(9) 0.0318(11) -0.0113(9)
Cl3 0.0902(10) 0.0832(9) 0.1143(12) 0.0446(8) 0.0567(9) 0.0103(8)
Cl4 0.1089(10) 0.1091(10) 0.0488(7) 0.0593(9) 0.0469(7) 0.0242(6)
O1 0.0390(14) 0.097(2) 0.0371(14) 0.0384(15) 0.0170(12) 0.0138(14)
O2 0.0404(15) 0.119(3) 0.0490(17) 0.0405(17) 0.0219(13) 0.0053(16)
N1 0.0538(19) 0.060(2) 0.0360(17) 0.0223(16) 0.0241(15) 0.0118(14)
N2 0.0367(16) 0.069(2) 0.0332(16) 0.0281(15) 0.0206(13) 0.0093(14)
N3 0.0443(17) 0.062(2) 0.0473(19) 0.0251(16) 0.0272(15) 0.0121(15)
C1 0.050(2) 0.064(2) 0.041(2) 0.029(2) 0.0177(18) 0.0055(18)
C2 0.0390(19) 0.060(2) 0.0346(19) 0.0248(18) 0.0187(16) 0.0131(16)
C3 0.050(2) 0.058(3) 0.061(3) 0.018(2) 0.017(2) 0.008(2)
C4 0.048(2) 0.045(2) 0.060(3) 0.0138(18) 0.025(2) 0.0131(18)
C5 0.052(2) 0.047(2) 0.065(3) 0.0174(19) 0.027(2) 0.012(2)
C6 0.062(3) 0.059(3) 0.084(4) 0.024(2) 0.018(3) 0.022(3)
C7 0.089(4) 0.073(3) 0.067(3) 0.019(3) 0.029(3) 0.016(3)
C8 0.103(4) 0.075(3) 0.078(4) 0.024(3) 0.058(3) 0.013(3)
C9 0.069(3) 0.062(3) 0.086(4) 0.029(2) 0.046(3) 0.021(2)
C10 0.058(2) 0.068(3) 0.041(2) 0.031(2) 0.0303(19) 0.0182(19)
C11 0.039(2) 0.059(2) 0.041(2) 0.0201(18) 0.0203(17) 0.0160(17)
C12 0.050(2) 0.075(3) 0.047(2) 0.027(2) 0.0222(19) 0.021(2)
C13 0.070(3) 0.092(4) 0.059(3) 0.034(3) 0.027(2) 0.038(3)
C14 0.095(4) 0.097(4) 0.090(4) 0.056(4) 0.036(3) 0.053(3)
C15 0.097(4) 0.088(4) 0.112(5) 0.059(3) 0.053(4) 0.046(3)
C16 0.069(3) 0.077(3) 0.066(3) 0.038(3) 0.038(2) 0.022(2)

loop_
_atom_type_symbol
_atom_type_description
_atom_type_scat_dispersion_real
_atom_type_scat_dispersion_imag
_atom_type_scat_source
C C 0.0033 0.0016 'International Tables Vol C Tables 4.2.6.8 and 6.1.1.4'
H H 0.0000 0.0000 'International Tables Vol C Tables 4.2.6.8 and 6.1.1.4'
N N 0.0061 0.0033 'International Tables Vol C Tables 4.2.6.8 and 6.1.1.4'
O O 0.0106 0.0060 'International Tables Vol C Tables 4.2.6.8 and 6.1.1.4'
P P 0.1023 0.0942 'International Tables Vol C Tables 4.2.6.8 and 6.1.1.4'
Cl Cl 0.1484 0.1585 'International Tables Vol C Tables 4.2.6.8 and 6.1.1.4'

loop_
_geom_angle_atom_site_label_1
_geom_angle_atom_site_label_2
_geom_angle_atom_site_label_3
_geom_angle_site_symmetry_1
_geom_angle_site_symmetry_3
_geom_angle
_geom_angle_publ_flag
O1 P N1 . . 117.84(17) ?
O1 P N3 . . 110.86(18) ?
N1 P N3 . . 106.48(17) ?
O1 P N2 . . 106.38(15) ?
N1 P N2 . . 103.08(16) ?
N3 P N2 . . 112.03(16) ?
C10 N1 P . . 123.7(3) ?
C10 N1 H1 . . 118.2 ?
P N1 H1 . . 118.2 ?
C2 N2 P . . 126.3(2) ?
C2 N2 H2 . . 116.9 ?
P N2 H2 . . 116.9 ?
C3 N3 P . . 122.2(3) ?
C3 N3 H3 . . 118.9 ?
P N3 H3 . . 118.9 ?
C2 C1 Cl1 . . 111.5(3) ?
C2 C1 Cl2 . . 109.2(3) ?
Cl1 C1 Cl2 . . 111.2(2) ?
C2 C1 H1A . . 108.3 ?
Cl1 C1 H1A . . 108.3 ?
Cl2 C1 H1A . . 108.3 ?
O2 C2 N2 . . 123.9(3) ?
O2 C2 C1 . . 123.1(3) ?
N2 C2 C1 . . 113.0(3) ?
N3 C3 C4 . . 113.0(3) ?
N3 C3 H3A . . 109.0 ?
C4 C3 H3A . . 109.0 ?
N3 C3 H3B . . 109.0 ?
C4 C3 H3B . . 109.0 ?
H3A C3 H3B . . 107.8 ?
C5 C4 C9 . . 116.2(4) ?
C5 C4 C3 . . 123.2(4) ?
C9 C4 C3 . . 120.5(4) ?
C4 C5 C6 . . 122.5(4) ?
C4 C5 Cl3 . . 119.7(4) ?
C6 C5 Cl3 . . 117.8(4) ?
C7 C6 C5 . . 119.7(5) ?
C7 C6 H6 . . 120.1 ?
C5 C6 H6 . . 120.1 ?
C8 C7 C6 . . 119.7(5) ?
C8 C7 H7 . . 120.2 ?
C6 C7 H7 . . 120.2 ?
C7 C8 C9 . . 120.7(5) ?
C7 C8 H8 . . 119.7 ?
C9 C8 H8 . . 119.7 ?
C4 C9 C8 . . 121.3(5) ?
C4 C9 H9 . . 119.3 ?
C8 C9 H9 . . 119.3 ?
N1 C10 C11 . . 114.6(3) ?
N1 C10 H10A . . 108.6 ?
C11 C10 H10A . . 108.6 ?
N1 C10 H10B . . 108.6 ?
C11 C10 H10B . . 108.6 ?
H10A C10 H10B . . 107.6 ?
C16 C11 C12 . . 117.0(4) ?
C16 C11 C10 . . 123.2(4) ?
C12 C11 C10 . . 119.7(4) ?
C13 C12 C11 . . 122.2(5) ?
C13 C12 Cl4 . . 118.4(4) ?
C11 C12 Cl4 . . 119.4(3) ?
C12 C13 C14 . . 119.0(5) ?
C12 C13 H13 . . 120.5 ?
C14 C13 H13 . . 120.5 ?
C15 C14 C13 . . 120.8(5) ?
C15 C14 H14 . . 119.6 ?
C13 C14 H14 . . 119.6 ?
C14 C15 C16 . . 118.9(5) ?
C14 C15 H15 . . 120.6 ?
C16 C15 H15 . . 120.6 ?
C11 C16 C15 . . 122.0(5) ?
C11 C16 H16 . . 119.0 ?
C15 C16 H16 . . 119.0 ?

loop_
_geom_bond_atom_site_label_1
_geom_bond_atom_site_label_2
_geom_bond_site_symmetry_2
_geom_bond_distance
_geom_bond_publ_flag
P O1 . 1.471(3) ?
P N1 . 1.616(3) ?
P N3 . 1.619(3) ?
P N2 . 1.682(3) ?
Cl1 C1 . 1.718(4) ?
Cl2 C1 . 1.748(4) ?
Cl3 C5 . 1.741(5) ?
Cl4 C12 . 1.733(5) ?
O2 C2 . 1.208(4) ?
N1 C10 . 1.450(5) ?
N1 H1 . 0.8600 ?
N2 C2 . 1.349(4) ?
N2 H2 . 0.8600 ?
N3 C3 . 1.461(5) ?
N3 H3 . 0.8600 ?
C1 C2 . 1.525(5) ?
C1 H1A . 0.9800 ?
C3 C4 . 1.509(6) ?
C3 H3A . 0.9700 ?
C3 H3B . 0.9700 ?
C4 C5 . 1.381(6) ?
C4 C9 . 1.392(6) ?
C5 C6 . 1.382(7) ?
C6 C7 . 1.367(8) ?
C6 H6 . 0.9300 ?
C7 C8 . 1.354(8) ?
C7 H7 . 0.9300 ?
C8 C9 . 1.388(7) ?
C8 H8 . 0.9300 ?
C9 H9 . 0.9300 ?
C10 C11 . 1.500(5) ?
C10 H10A . 0.9700 ?
C10 H10B . 0.9700 ?
C11 C16 . 1.376(6) ?
C11 C12 . 1.394(5) ?
C12 C13 . 1.375(6) ?
C13 C14 . 1.358(8) ?
C13 H13 . 0.9300 ?
C14 C15 . 1.392(8) ?
C14 H14 . 0.9300 ?
C15 C16 . 1.373(7) ?
C15 H15 . 0.9300 ?
C16 H16 . 0.9300 ?

loop_
_geom_hbond_atom_site_label_D
_geom_hbond_atom_site_label_H
_geom_hbond_atom_site_label_A
_geom_hbond_site_symmetry_A
_geom_hbond_distance_DH
_geom_hbond_distance_HA
_geom_hbond_distance_DA
_geom_hbond_angle_DHA
N2 H2 O1 2_766 0.86 1.93 2.756(4) 162
N3 H3 O2 2_666 0.86 2.24 3.024(4) 151

loop_
_geom_torsion_atom_site_label_1
_geom_torsion_atom_site_label_2
_geom_torsion_atom_site_label_3
_geom_torsion_atom_site_label_4
_geom_torsion_site_symmetry_1
_geom_torsion_site_symmetry_2
_geom_torsion_site_symmetry_3
_geom_torsion_site_symmetry_4
_geom_torsion
_geom_torsion_publ_flag
O1 P N1 C10 . . . . 66.5(4) ?
N3 P N1 C10 . . . . -58.7(3) ?
N2 P N1 C10 . . . . -176.8(3) ?
O1 P N2 C2 . . . . -174.1(3) ?
N1 P N2 C2 . . . . 61.3(4) ?
N3 P N2 C2 . . . . -52.8(4) ?
O1 P N3 C3 . . . . 44.0(3) ?
N1 P N3 C3 . . . . 173.4(3) ?
N2 P N3 C3 . . . . -74.6(3) ?
P N2 C2 O2 . . . . -4.7(6) ?
P N2 C2 C1 . . . . 176.0(3) ?
Cl1 C1 C2 O2 . . . . 17.2(5) ?
Cl2 C1 C2 O2 . . . . -106.1(4) ?
Cl1 C1 C2 N2 . . . . -163.5(3) ?
Cl2 C1 C2 N2 . . . . 73.2(4) ?
P N3 C3 C4 . . . . 87.6(4) ?
N3 C3 C4 C5 . . . . 83.3(5) ?
N3 C3 C4 C9 . . . . -93.0(5) ?
C9 C4 C5 C6 . . . . 0.5(6) ?
C3 C4 C5 C6 . . . . -175.9(4) ?
C9 C4 C5 Cl3 . . . . -179.7(3) ?
C3 C4 C5 Cl3 . . . . 3.9(5) ?
C4 C5 C6 C7 . . . . 0.1(7) ?
Cl3 C5 C6 C7 . . . . -179.6(4) ?
C5 C6 C7 C8 . . . . -0.6(8) ?
C6 C7 C8 C9 . . . . 0.4(8) ?
C5 C4 C9 C8 . . . . -0.7(6) ?
C3 C4 C9 C8 . . . . 175.8(4) ?
C7 C8 C9 C4 . . . . 0.3(8) ?
P N1 C10 C11 . . . . -121.2(3) ?
N1 C10 C11 C16 . . . . 5.6(6) ?
N1 C10 C11 C12 . . . . -174.5(4) ?
C16 C11 C12 C13 . . . . 1.0(6) ?
C10 C11 C12 C13 . . . . -178.9(4) ?
C16 C11 C12 Cl4 . . . . 179.6(3) ?
C10 C11 C12 Cl4 . . . . -0.3(5) ?
C11 C12 C13 C14 . . . . -1.4(7) ?
Cl4 C12 C13 C14 . . . . 179.9(4) ?
C12 C13 C14 C15 . . . . 0.8(9) ?
C13 C14 C15 C16 . . . . 0.2(9) ?
C12 C11 C16 C15 . . . . 0.1(7) ?
C10 C11 C16 C15 . . . . 180.0(5) ?
C14 C15 C16 C11 . . . . -0.7(8) ?

loop_
_cod_related_entry_id
_cod_related_entry_database
_cod_related_entry_code
1 ChemSpider 30656461
